data_2010914
loop_
_publ_author_name
'Tenon, J.A.'
'Carles, M.'
'Aycard, J.P.'

_publ_section_title
;
 <i>N</i>-M\'ethyl succinimide
;
_journal_issue 5
_journal_name_full 'Acta Crystallographica Section C'
_journal_page_first 568
_journal_page_last 569
_journal_paper_doi 10.1107/S0108270199016170
_journal_volume 56
_journal_year 2000
_chemical_formula_sum 'C5 H7 N O2'
_chemical_formula_weight 113.12
_chemical_name_systematic
;
N-m\'ethyl succinimide
;
_space_group_IT_number 14
_symmetry_cell_setting monoclinic
_symmetry_space_group_name_Hall '-P 2yn'
_symmetry_space_group_name_H-M 'P 1 21/n 1'
_atom_type_scat_source International_Tables_for_Xray_Crystallography
_cell_angle_alpha 90.00
_cell_angle_beta 106.280(10)
_cell_angle_gamma 90.00
_cell_formula_units_Z 4.00
_cell_length_a 9.1010(10)
_cell_length_b 6.0730(10)
_cell_length_c 10.3120(10)
_cell_measurement_reflns_used 25
_cell_measurement_temperature 294
_cell_measurement_theta_max 16
_cell_measurement_theta_min 10
_cell_volume 547.09(12)
_computing_cell_refinement 'CAD-4 Software'
_computing_data_collection 'CAD-4 Software (Enraf-Nonius, 1989)'
_computing_data_reduction 'SDP-Plus (Frenz, 1985)'
_computing_molecular_graphics 'ORTEP-3 for WINDOWS (Farrugia, 1997)'
_computing_publication_material 'MolEN (Fair, 1990)'
_computing_structure_refinement SDP-Plus
_computing_structure_solution 'MULTAN80 (Main et al., 1980)'
_diffrn_ambient_temperature 294
_diffrn_measurement_device 'Enraf-Nonius CAD-4'
_diffrn_measurement_method \q/2\q
_diffrn_radiation_type Mo-K\a
_diffrn_radiation_wavelength .71073
_diffrn_reflns_av_R_equivalents .014
_diffrn_reflns_limit_h_max 9
_diffrn_reflns_limit_h_min -11
_diffrn_reflns_limit_k_max 7
_diffrn_reflns_limit_k_min 0
_diffrn_reflns_limit_l_max 12
_diffrn_reflns_limit_l_min 2
_diffrn_reflns_number 1239
_diffrn_reflns_theta_max 26.01
_diffrn_reflns_theta_min 2.64
_diffrn_standards_decay_% -7.06
_diffrn_standards_interval_time 60
_diffrn_standards_number 3
_exptl_absorpt_coefficient_mu .107
_exptl_absorpt_correction_type none
_exptl_crystal_colour colourless
_exptl_crystal_density_diffrn 1.37
_exptl_crystal_density_meas ?
_exptl_crystal_description prism
_exptl_crystal_F_000 240
_exptl_crystal_size_max .4
_exptl_crystal_size_mid .3
_exptl_crystal_size_min .2
_refine_diff_density_max .165
_refine_diff_density_min -.163
_refine_ls_extinction_method none
_refine_ls_goodness_of_fit_ref 1.869
_refine_ls_hydrogen_treatment noref
_refine_ls_matrix_type full
_refine_ls_number_parameters 73
_refine_ls_number_reflns 782
_refine_ls_number_restraints 0
_refine_ls_R_factor_all .068
_refine_ls_R_factor_gt .042
_refine_ls_shift/su_max <0.001
_refine_ls_structure_factor_coef F
_refine_ls_weighting_details 'w = 4Fo^2^/(\s^2^(Fo^2^) + 0.0016Fo^4^)'
_refine_ls_weighting_scheme calc
_refine_ls_wR_factor_ref .053
_reflns_number_gt 782
_reflns_number_total 1079
_reflns_observed_criterion I>3\s(I)
_cod_data_source_file gs1047.cif
_cod_data_source_block I
_cod_depositor_comments
;
The following automatic conversions were performed:

'_atom_site_thermal_displace_type' tag value 'Uij' was replaced with
'Uani' value 8 times.

Automatic conversion script
Id: cif_fix_values 1646 2011-03-28 12:23:43Z adriana 

The following automatic conversions were performed:

'_exptl_crystal_density_meas' value 'not measured' was changed to '?'
- the value is perceived as not measured.

Automatic conversion script
Id: cif_fix_values 3008 2015-01-20 13:52:24Z robertas 

The following automatic conversions were performed:

'_refine_ls_weighting_scheme' value 'w = 4Fo^2^/(\s^2^(Fo^2^) +
0.0016Fo^4^)' was changed to 'calc'. New tag
'_refine_ls_weighting_details' was created. The value of the new tag
was set to 'w = 4Fo^2^/(\s^2^(Fo^2^) + 0.0016Fo^4^)'.

Automatic conversion script
Id: cif_fix_values 3143 2015-03-26 13:38:13Z robertas 
;
_cod_original_cell_volume 547.1(2)
_cod_original_sg_symbol_H-M 'P 21/n'
_cod_original_formula_sum 'C5 H7 N1 O2'
_cod_database_code 2010914
_cod_database_fobs_code 2010914

loop_
_symmetry_equiv_pos_as_xyz
x,y,z
-x,-y,-z
-x+1/2,y+1/2,-z+1/2
x+1/2,-y+1/2,z+1/2

loop_
_atom_site_aniso_label
_atom_site_aniso_U_11
_atom_site_aniso_U_22
_atom_site_aniso_U_33
_atom_site_aniso_U_12
_atom_site_aniso_U_13
_atom_site_aniso_U_23
C1 .0429(8) .0500(10) .0560(10) -.0004(8) .0055(8) .0010(9)
C2 .0558(9) .0413(9) .0554(9) -.0017(8) .0117(8) .0053(9)
C3 .0428(7) .0456(9) .0423(8) -.0066(7) .0131(6) -.0050(8)
N4 .0377(6) .0390(6) .0409(7) .0019(6) .0078(5) .0013(7)
C5 .0400(7) .0375(8) .0497(9) -.0031(7) .0140(6) -.0035(8)
O3 .0504(6) .0764(8) .0753(9) -.0248(6) .0068(7) .0050(8)
O5 .0569(7) .0526(7) .0898(9) -.0148(6) .0209(7) .0089(7)
C4 .0590(10) .0620(10) .0570(10) .0070(10) .0043(9) .0170(10)

loop_
_atom_site_label
_atom_site_fract_x
_atom_site_fract_y
_atom_site_fract_z
_atom_site_U_iso_or_equiv
_atom_site_thermal_displace_type
_atom_site_occupancy
C1 .2900(2) -.1087(3) 1.0042(2) .0513(5) Uani 1.00
C2 .1698(2) -.2878(3) .9770(2) .0516(5) Uani 1.00
C3 .0352(2) -.1921(3) .8737(2) .0433(4) Uani 1.00
N4 .07880(10) .0054(2) .83190(10) .0398(4) Uani 1.00
C5 .2292(2) .0578(3) .8959(2) .0421(4) Uani 1.00
O3 -.09160(10) -.2692(2) .83040(10) .0696(4) Uani 1.00
O5 .29450(10) .2163(2) .86810(10) .0664(4) Uani 1.00
C4 -.0179(2) .1313(3) .7206(2) .0617(6) Uani 1.00
H11 .3940 -.1570 1.0030 .0507 Uiso 1.00
H12 .2980 -.0390 1.0880 .0507 Uiso 1.00
H21 .1400 -.3460 1.0650 .0507 Uiso 1.00
H22 .2010 -.4230 .9370 .0507 Uiso 1.00
H41 .0130 .2740 .7340 .0507 Uiso 1.00
H42 -.0030 .0760 .6260 .0507 Uiso 1.00
H43 -.1350 .1180 .7280 .0507 Uiso 1.00

loop_
_geom_angle_atom_site_label_1
_geom_angle_atom_site_label_2
_geom_angle_atom_site_label_3
_geom_angle
_geom_angle_publ_flag
C2 C1 C5 104.50(10) yes
C2 C1 H11 115.30 ?
C2 C1 H12 111.06 ?
C5 C1 H11 110.35 ?
C5 C1 H12 107.30 ?
H11 C1 H12 108.01 ?
C1 C2 C3 105.00(10) yes
C1 C2 H21 114.89 ?
C1 C2 H22 113.43 ?
C3 C2 H21 112.28 ?
C3 C2 H22 107.18 ?
H21 C2 H22 104.05 ?
C2 C3 N4 108.20(10) yes
C2 C3 O3 128.2(2) yes
N4 C3 O3 123.60(10) yes
C3 N4 C5 112.80(10) yes
C3 N4 C4 123.00(10) yes
C5 N4 C4 123.80(10) yes
C1 C5 N4 108.20(10) yes
C1 C5 O5 127.90(10) yes
N4 C5 O5 124.00(10) yes
N4 C4 H41 106.80 ?
N4 C4 H42 110.67 ?
N4 C4 H43 107.05 ?
H41 C4 H42 108.91 ?
H41 C4 H43 108.72 ?
H42 C4 H43 114.40 ?

loop_
_geom_bond_atom_site_label_1
_geom_bond_atom_site_label_2
_geom_bond_site_symmetry_1
_geom_bond_site_symmetry_2
_geom_bond_distance
_geom_bond_publ_flag
C1 C2 . . 1.512(2) yes
C1 C5 . . 1.493(2) yes
C1 H11 . . .9933 ?
C1 H12 . . .9503 ?
C2 C3 . . 1.497(2) yes
C2 H21 . . 1.0787 ?
C2 H22 . . .9922 ?
C3 N4 . . 1.371(2) yes
C3 O3 . . 1.209(2) yes
N4 C5 . . 1.380(2) yes
N4 C4 . . 1.452(2) yes
C5 O5 . . 1.207(2) yes
C4 H41 . . .9091 ?
C4 H42 . . 1.0743 ?
C4 H43 . . 1.0935 ?

loop_
_geom_contact_atom_site_label_1
_geom_contact_atom_site_label_2
_geom_contact_distance
_geom_contact_site_symmetry_2
_geom_contact_publ_flag
O3 H12 2.68 4_444 y
O3 H43 2.49 3_446 y
O3 H21 2.66 2_547 y
O5 H22 2.52 1_565 y
O5 C3 3.331(3) 3_556 y
O5 C5 3.381(3) 3_556 y

loop_
_geom_torsion_atom_site_label_1
_geom_torsion_atom_site_label_2
_geom_torsion_atom_site_label_3
_geom_torsion_atom_site_label_4
_geom_torsion
C1 C2 C3 N4 7.5(2)
C1 C2 C3 O3 -173.1(2)
C2 C3 N4 C5 -.4(2)
C2 C3 N4 C4 172.5(2)
C3 N4 C5 C1 -7.1(2)
C3 N4 C5 O5 174.7(2)
C3 N4 C4 H41 155.9
C3 N4 C4 H42 -85.8
C3 N4 C4 H43 39.3
N4 C5 C1 C2 11.3(2)
N4 C5 C1 H11 135.7
N4 C5 C1 H12 -106.6
C5 C1 C2 C3 -11.1(2)
C5 C1 C2 H21 -134.8
C5 C1 C2 H22 105.5
O3 C3 N4 C5 179.9(2)
O3 C3 N4 C4 -6.9(2)
O5 C5 C1 C2 -170.6(2)
O5 C5 C1 H11 -46.2
O5 C5 C1 H12 71.5
C4 N4 C5 C1 179.9(2)
C4 N4 C5 O5 1.8(2)
H11 C1 C2 C3 -132.2
H11 C1 C2 H21 104.1
H11 C1 C2 H22 -15.5
H12 C1 C2 H21 -19.4
H12 C1 C2 H22 -139.1
H12 C1 C2 C3 104.2
H21 C2 C3 O3 -47.7
H21 C2 C3 N4 132.8
H22 C2 C3 O3 66.2
H22 C2 C3 N4 -113.2
H41 C4 N4 C5 -31.8
H42 C4 N4 C5 86.4
H43 C4 N4 C5 -148.4

loop_
_cod_related_entry_id
_cod_related_entry_database
_cod_related_entry_code
1 ChemSpider 63882
